data_7717715
loop_
_publ_author_name
'Steiner, Alexander'
'Boomishankar, Ramamoorthy'
'Richards, Philip I.'

_publ_section_title
;
 Tipping the balance between twist and chair ligand conformers in
 multinuclear ethylzinc cyclophosphazenates
;
_journal_name_full 'Dalton Transactions'
_journal_paper_doi 10.1039/D4DT03004D
_journal_year 2025
_chemical_formula_moiety 'C36 H96 N18 P6 Zn12'
_chemical_formula_sum 'C36 H96 N18 P6 Zn12'
_chemical_formula_weight 1751.56
_chemical_properties_physical Air-sensitive,Moisture-sensitive,Oxygen-sensitive
_space_group_crystal_system triclinic
_space_group_IT_number 2
_space_group_name_Hall '-P 1'
_space_group_name_H-M_alt 'P -1'
_atom_sites_solution_hydrogens geom
_audit_creation_method SHELXL-2018/1
_audit_update_record
;
2024-09-12 deposited with the CCDC.	2024-12-09 downloaded from the CCDC.
;
_cell_angle_alpha 91.175(4)
_cell_angle_beta 99.758(4)
_cell_angle_gamma 118.034(4)
_cell_formula_units_Z 2
_cell_length_a 11.922(3)
_cell_length_b 12.490(3)
_cell_length_c 25.336(7)
_cell_measurement_reflns_used 3503
_cell_measurement_temperature 150(2)
_cell_measurement_theta_max 47.832
_cell_measurement_theta_min 4.578
_cell_volume 3260.0(15)
_computing_structure_refinement 'SHELXL-2018/1 (Sheldrick, 2018)'
_diffrn_ambient_temperature 150(2)
_diffrn_measured_fraction_theta_full 0.981
_diffrn_measured_fraction_theta_max 0.981
_diffrn_measurement_device_type 'Bruker Smart Apex'
_diffrn_measurement_method \w-scans
_diffrn_radiation_type MoK\a
_diffrn_radiation_wavelength 0.71073
_diffrn_reflns_av_R_equivalents 0.0402
_diffrn_reflns_av_unetI/netI 0.1019
_diffrn_reflns_Laue_measured_fraction_full 0.981
_diffrn_reflns_Laue_measured_fraction_max 0.981
_diffrn_reflns_limit_h_max 13
_diffrn_reflns_limit_h_min -13
_diffrn_reflns_limit_k_max 14
_diffrn_reflns_limit_k_min -7
_diffrn_reflns_limit_l_max 29
_diffrn_reflns_limit_l_min -29
_diffrn_reflns_number 15773
_diffrn_reflns_point_group_measured_fraction_full 0.981
_diffrn_reflns_point_group_measured_fraction_max 0.981
_diffrn_reflns_theta_full 24.406
_diffrn_reflns_theta_max 24.406
_diffrn_reflns_theta_min 1.642
_diffrn_source sealed-tube
_exptl_absorpt_coefficient_mu 4.516
_exptl_absorpt_correction_T_max 1.000
_exptl_absorpt_correction_T_min 0.524
_exptl_absorpt_correction_type multi-scan
_exptl_absorpt_process_details SADABS
_exptl_crystal_colour colourless
_exptl_crystal_density_diffrn 1.784
_exptl_crystal_description prism
_exptl_crystal_F_000 1776
_exptl_crystal_recrystallization_method 'Re-crystallisation from solvent: hexane'
_exptl_crystal_size_max 0.20
_exptl_crystal_size_mid 0.15
_exptl_crystal_size_min 0.10
_refine_diff_density_max 2.258
_refine_diff_density_min -1.309
_refine_diff_density_rms 0.140
_refine_ls_extinction_method none
_refine_ls_goodness_of_fit_ref 1.051
_refine_ls_hydrogen_treatment constr
_refine_ls_matrix_type full
_refine_ls_number_parameters 676
_refine_ls_number_reflns 10536
_refine_ls_number_restraints 1200
_refine_ls_restrained_S_all 1.001
_refine_ls_R_factor_all 0.1312
_refine_ls_R_factor_gt 0.0687
_refine_ls_shift/su_max 0.000
_refine_ls_shift/su_mean 0.000
_refine_ls_structure_factor_coef Fsqd
_refine_ls_weighting_details 'w=1/[\s^2^(Fo^2^)+(0.0985P)^2^+2.5152P] where P=(Fo^2^+2Fc^2^)/3'
_refine_ls_weighting_scheme calc
_refine_ls_wR_factor_gt 0.1782
_refine_ls_wR_factor_ref 0.2103
_reflns_Friedel_coverage 0.000
_reflns_number_gt 5851
_reflns_number_total 10536
_reflns_threshold_expression 'I > 2\s(I)'
_cod_data_source_file d4dt03004d2.cif
_cod_data_source_block phil235m
_cod_original_cell_volume 3259.9(15)
_cod_database_code 7717715
_shelx_shelxl_version_number 2018/1
_shelx_space_group_comment
;
The symmetry employed for this shelxl refinement is uniquely defined
by the following loop, which should always be used as a source of
symmetry information in preference to the above space-group names.
They are only intended as comments.
;

loop_
_space_group_symop_operation_xyz
'x, y, z'
'-x, -y, -z'

loop_
_atom_site_label
_atom_site_type_symbol
_atom_site_fract_x
_atom_site_fract_y
_atom_site_fract_z
_atom_site_U_iso_or_equiv
_atom_site_adp_type
_atom_site_occupancy
_atom_site_site_symmetry_order
_atom_site_calc_flag
_atom_site_refinement_flags_posn
_atom_site_refinement_flags_adp
_atom_site_refinement_flags_occupancy
_atom_site_disorder_assembly
_atom_site_disorder_group
Zn1 Zn 0.65175(14) 0.68397(12) 0.21918(5) 0.0588(4) Uani 1 1 d . U . . .
C1 C 0.5404(15) 0.7430(13) 0.1757(5) 0.095(4) Uani 1 1 d . U . . .
H1A H 0.547551 0.737446 0.137486 0.114 Uiso 1 1 calc R U . . .
H1B H 0.448732 0.688686 0.177748 0.114 Uiso 1 1 calc R U . . .
C2 C 0.576(2) 0.8708(16) 0.1940(8) 0.160(8) Uani 1 1 d . U . . .
H2A H 0.517898 0.894537 0.171183 0.240 Uiso 1 1 calc R U . . .
H2B H 0.566812 0.876628 0.231514 0.240 Uiso 1 1 calc R U . . .
H2C H 0.665695 0.925419 0.191226 0.240 Uiso 1 1 calc R U . . .
Zn2 Zn 0.53643(14) 0.24510(13) 0.16070(6) 0.0726(5) Uani 1 1 d . U . . .
C3 C 0.4345(17) 0.1086(15) 0.1050(7) 0.132(6) Uani 1 1 d . U . . .
H3A H 0.488600 0.116590 0.078147 0.159 Uiso 1 1 calc R U . . .
H3B H 0.419384 0.033332 0.121745 0.159 Uiso 1 1 calc R U . . .
C4 C 0.313(2) 0.0903(17) 0.0765(8) 0.163(9) Uani 1 1 d . U . . .
H4A H 0.273801 0.017988 0.049900 0.244 Uiso 1 1 calc R U . . .
H4B H 0.255354 0.078275 0.101852 0.244 Uiso 1 1 calc R U . . .
H4C H 0.324968 0.162012 0.058004 0.244 Uiso 1 1 calc R U . . .
Zn3 Zn 1.07744(12) 0.55364(14) 0.27871(5) 0.0600(4) Uani 1 1 d . U . . .
C5 C 1.2659(13) 0.6219(16) 0.2831(6) 0.107(5) Uani 1 1 d D U . . .
H5A H 1.290011 0.560120 0.296619 0.128 Uiso 1 1 calc R U . A 1
H5B H 1.281451 0.630942 0.245887 0.128 Uiso 1 1 calc R U . A 1
C6 C 1.352(3) 0.734(3) 0.3147(16) 0.136(9) Uani 0.54(3) 1 d D U P B 1
H6A H 1.441675 0.754735 0.312650 0.204 Uiso 0.54(3) 1 calc R U P B 1
H6B H 1.333641 0.797731 0.301234 0.204 Uiso 0.54(3) 1 calc R U P B 1
H6C H 1.342250 0.726506 0.352256 0.204 Uiso 0.54(3) 1 calc R U P B 1
C6' C 1.313(4) 0.749(2) 0.277(2) 0.136(9) Uani 0.46(3) 1 d D U P B 2
H6'1 H 1.406718 0.788665 0.278957 0.204 Uiso 0.46(3) 1 calc R U P B 2
H6'2 H 1.269496 0.757220 0.242240 0.204 Uiso 0.46(3) 1 calc R U P B 2
H6'3 H 1.294404 0.787306 0.306182 0.204 Uiso 0.46(3) 1 calc R U P B 2
Zn4 Zn 0.90338(16) 0.58824(14) 0.08602(5) 0.0672(4) Uani 1 1 d . U . . .
C7 C 0.9523(16) 0.6172(14) 0.0145(5) 0.090(4) Uani 1 1 d . U . . .
H7A H 1.044120 0.636636 0.018208 0.108 Uiso 1 1 calc R U . . .
H7B H 0.898492 0.541196 -0.010576 0.108 Uiso 1 1 calc R U . . .
C8 C 0.9354(15) 0.7208(13) -0.0101(5) 0.093(4) Uani 1 1 d . U . . .
H8A H 0.961022 0.730488 -0.045160 0.140 Uiso 1 1 calc R U . . .
H8B H 0.844278 0.701446 -0.014781 0.140 Uiso 1 1 calc R U . . .
H8C H 0.990029 0.796967 0.014027 0.140 Uiso 1 1 calc R U . . .
Zn5 Zn 0.79402(18) 0.73142(14) 0.10768(6) 0.0804(5) Uani 1 1 d . U . . .
C9 C 0.774(2) 0.8661(15) 0.0797(8) 0.139(6) Uani 1 1 d . U . . .
H9A H 0.721999 0.838188 0.042475 0.167 Uiso 1 1 calc R U . . .
H9B H 0.722556 0.884958 0.101599 0.167 Uiso 1 1 calc R U . . .
C10 C 0.886(2) 0.9733(16) 0.0788(9) 0.183(10) Uani 1 1 d . U . . .
H10A H 0.863889 1.034193 0.063915 0.275 Uiso 1 1 calc R U . . .
H10B H 0.937682 1.004265 0.115497 0.275 Uiso 1 1 calc R U . . .
H10C H 0.937123 0.957323 0.056156 0.275 Uiso 1 1 calc R U . . .
Zn6 Zn 0.80580(18) 0.31611(16) 0.06972(6) 0.0859(5) Uani 1 1 d . U . . .
C11 C 0.6945(17) 0.1847(15) 0.0130(6) 0.113(5) Uani 1 1 d . U . . .
H11A H 0.741942 0.140526 0.005857 0.136 Uiso 1 1 calc R U . . .
H11B H 0.617834 0.126985 0.026871 0.136 Uiso 1 1 calc R U . . .
C12 C 0.647(2) 0.2158(19) -0.0399(6) 0.163(9) Uani 1 1 d . U . . .
H12A H 0.591585 0.140823 -0.064635 0.245 Uiso 1 1 calc R U . . .
H12B H 0.595971 0.256692 -0.034202 0.245 Uiso 1 1 calc R U . . .
H12C H 0.720674 0.270298 -0.055316 0.245 Uiso 1 1 calc R U . . .
Zn7 Zn 0.99860(14) 0.73991(13) 0.32939(5) 0.0644(4) Uani 1 1 d . U . . .
C13 C 1.149(3) 0.8239(18) 0.3937(11) 0.090(7) Uani 0.68(3) 1 d D U P C 1
H13A H 1.114107 0.818838 0.426939 0.108 Uiso 0.68(3) 1 calc R U P C 1
H13B H 1.200674 0.780461 0.397514 0.108 Uiso 0.68(3) 1 calc R U P C 1
C14 C 1.232(3) 0.9503(18) 0.3884(12) 0.119(9) Uani 0.68(3) 1 d D U P C 1
H14A H 1.303038 0.986960 0.420122 0.178 Uiso 0.68(3) 1 calc R U P C 1
H14B H 1.268482 0.955724 0.355952 0.178 Uiso 0.68(3) 1 calc R U P C 1
H14C H 1.181926 0.994096 0.385373 0.178 Uiso 0.68(3) 1 calc R U P C 1
C13' C 1.133(5) 0.871(6) 0.387(3) 0.090(7) Uani 0.32(3) 1 d D U P C 2
H13C H 1.130222 0.947671 0.380504 0.108 Uiso 0.32(3) 1 calc R U P C 2
H13D H 1.107302 0.848909 0.422007 0.108 Uiso 0.32(3) 1 calc R U P C 2
C14' C 1.266(4) 0.897(6) 0.393(3) 0.119(9) Uani 0.32(3) 1 d D U P C 2
H14D H 1.320116 0.962845 0.422357 0.178 Uiso 0.32(3) 1 calc R U P C 2
H14E H 1.272457 0.823834 0.400953 0.178 Uiso 0.32(3) 1 calc R U P C 2
H14F H 1.295491 0.923087 0.359244 0.178 Uiso 0.32(3) 1 calc R U P C 2
Zn8 Zn 0.87891(12) 0.29144(11) 0.29025(5) 0.0524(4) Uani 1 1 d . U . . .
C15 C 0.9119(13) 0.1639(13) 0.3207(6) 0.084(4) Uani 1 1 d . U . . .
H15A H 0.879380 0.148354 0.354716 0.101 Uiso 1 1 calc R U . . .
H15B H 0.859237 0.088091 0.295484 0.101 Uiso 1 1 calc R U . . .
C16 C 1.0456(15) 0.1856(16) 0.3322(7) 0.121(6) Uani 1 1 d . U . . .
H16A H 1.048181 0.114911 0.347228 0.181 Uiso 1 1 calc R U . . .
H16B H 1.079087 0.197975 0.298840 0.181 Uiso 1 1 calc R U . . .
H16C H 1.099321 0.258511 0.358341 0.181 Uiso 1 1 calc R U . . .
Zn9 Zn 0.44726(13) 0.39327(14) 0.21822(6) 0.0676(4) Uani 1 1 d . U . . .
C17 C 0.2620(12) 0.3321(14) 0.2151(6) 0.097(4) Uani 1 1 d . U . . .
H17A H 0.245304 0.328543 0.252173 0.116 Uiso 1 1 calc R U . . .
H17B H 0.235157 0.388915 0.197591 0.116 Uiso 1 1 calc R U . . .
C18 C 0.1818(16) 0.2050(17) 0.1835(8) 0.146(7) Uani 1 1 d . U . . .
H18A H 0.089480 0.176230 0.182490 0.219 Uiso 1 1 calc R U . . .
H18B H 0.197289 0.208750 0.146656 0.219 Uiso 1 1 calc R U . . .
H18C H 0.207422 0.148453 0.201170 0.219 Uiso 1 1 calc R U . . .
Zn10 Zn 0.63134(16) 0.39784(17) 0.41422(6) 0.0818(5) Uani 1 1 d . . . . .
C19 C 0.5789(18) 0.3614(17) 0.4870(7) 0.126(6) Uani 1 1 d . U . . .
H19A H 0.649384 0.425463 0.514510 0.152 Uiso 1 1 calc R U . . .
H19B H 0.501054 0.371472 0.486014 0.152 Uiso 1 1 calc R U . . .
C20 C 0.552(2) 0.2498(19) 0.5053(8) 0.163(8) Uani 1 1 d . U . . .
H20A H 0.528457 0.247646 0.540625 0.245 Uiso 1 1 calc R U . . .
H20B H 0.479345 0.184166 0.479703 0.245 Uiso 1 1 calc R U . . .
H20C H 0.628602 0.238495 0.508378 0.245 Uiso 1 1 calc R U . . .
Zn11 Zn 0.84064(17) 0.62395(17) 0.43455(5) 0.0823(5) Uani 1 1 d . U . . .
C21 C 0.9100(17) 0.7537(17) 0.4921(6) 0.119(5) Uani 1 1 d D U . . .
H21A H 0.955167 0.731708 0.522892 0.142 Uiso 1 1 calc R U . D 1
H21B H 0.976747 0.827583 0.480085 0.142 Uiso 1 1 calc R U . D 1
C22 C 0.824(3) 0.787(4) 0.5118(14) 0.144(10) Uani 0.67(4) 1 d D U P E 1
H22A H 0.872714 0.853783 0.540958 0.216 Uiso 0.67(4) 1 calc R U P E 1
H22B H 0.780094 0.812301 0.482449 0.216 Uiso 0.67(4) 1 calc R U P E 1
H22C H 0.758402 0.715928 0.525478 0.216 Uiso 0.67(4) 1 calc R U P E 1
C22' C 0.885(8) 0.855(5) 0.488(3) 0.144(10) Uani 0.33(4) 1 d D U P E 2
H22D H 0.928956 0.911010 0.521509 0.216 Uiso 0.33(4) 1 calc R U P E 2
H22E H 0.918269 0.897690 0.457647 0.216 Uiso 0.33(4) 1 calc R U P E 2
H22F H 0.791592 0.825337 0.482595 0.216 Uiso 0.33(4) 1 calc R U P E 2
Zn12 Zn 0.58029(17) 0.14554(16) 0.37126(7) 0.0938(6) Uani 1 1 d . U . . .
C23 C 0.6114(17) 0.0128(13) 0.3949(7) 0.118(6) Uani 1 1 d . U . . .
H23A H 0.525437 -0.058927 0.393863 0.141 Uiso 1 1 calc R U . . .
H23B H 0.649967 -0.008007 0.367406 0.141 Uiso 1 1 calc R U . . .
C24 C 0.692(2) 0.0256(17) 0.4475(8) 0.180(10) Uani 1 1 d . U . . .
H24A H 0.696573 -0.050181 0.452245 0.270 Uiso 1 1 calc R U . . .
H24B H 0.779911 0.093352 0.449428 0.270 Uiso 1 1 calc R U . . .
H24C H 0.654498 0.042071 0.476072 0.270 Uiso 1 1 calc R U . . .
P11 P 0.6696(3) 0.4947(3) 0.14386(10) 0.0505(8) Uani 1 1 d . U . . .
P12 P 0.8655(3) 0.4299(2) 0.18220(9) 0.0430(7) Uani 1 1 d . U . . .
P13 P 0.9169(3) 0.6725(2) 0.20395(10) 0.0466(7) Uani 1 1 d . U . . .
N11 N 0.7578(8) 0.6205(7) 0.1844(3) 0.0443(19) Uani 1 1 d . U . . .
N12 N 0.9410(8) 0.5576(7) 0.2210(3) 0.0397(18) Uani 1 1 d . U . . .
N13 N 0.7150(8) 0.3933(7) 0.1601(3) 0.051(2) Uani 1 1 d . U . . .
N14 N 0.5181(9) 0.4268(8) 0.1485(3) 0.061(2) Uani 1 1 d . U . . .
C140 C 0.4206(13) 0.4434(13) 0.1082(5) 0.095(5) Uani 1 1 d . U . . .
H14G H 0.353380 0.442752 0.125973 0.143 Uiso 1 1 calc R U . . .
H14H H 0.380607 0.376771 0.078712 0.143 Uiso 1 1 calc R U . . .
H14I H 0.464447 0.521636 0.093798 0.143 Uiso 1 1 calc R U . . .
N15 N 0.7025(10) 0.5439(9) 0.0859(3) 0.067(3) Uani 1 1 d . U . . .
C150 C 0.6248(15) 0.4558(13) 0.0354(4) 0.099(5) Uani 1 1 d . U . . .
H15C H 0.672857 0.482221 0.006176 0.149 Uiso 1 1 calc R U . . .
H15D H 0.541081 0.454455 0.024914 0.149 Uiso 1 1 calc R U . . .
H15E H 0.610130 0.373799 0.042290 0.149 Uiso 1 1 calc R U . . .
N16 N 0.8917(8) 0.3319(7) 0.2142(3) 0.048(2) Uani 1 1 d . U . . .
C160 C 0.8628(15) 0.2187(11) 0.1816(5) 0.088(5) Uani 1 1 d . U . . .
H16D H 0.883675 0.166399 0.205010 0.133 Uiso 1 1 calc R U . . .
H16E H 0.915060 0.239732 0.153691 0.133 Uiso 1 1 calc R U . . .
H16F H 0.770447 0.175238 0.164544 0.133 Uiso 1 1 calc R U . . .
N17 N 0.9220(9) 0.4457(8) 0.1240(3) 0.052(2) Uani 1 1 d . U . . .
C170 C 1.0666(12) 0.4857(12) 0.1330(4) 0.073(4) Uani 1 1 d . U . . .
H17C H 1.095634 0.502949 0.098744 0.110 Uiso 1 1 calc R U . . .
H17D H 1.081987 0.420308 0.147202 0.110 Uiso 1 1 calc R U . . .
H17E H 1.115000 0.559485 0.158938 0.110 Uiso 1 1 calc R U . . .
N18 N 0.9832(9) 0.7745(8) 0.2546(3) 0.059(2) Uani 1 1 d . U . . .
C180 C 0.9964(15) 0.8974(10) 0.2475(6) 0.091(5) Uani 1 1 d . U . . .
H18D H 1.083894 0.960083 0.265138 0.136 Uiso 1 1 calc R U . . .
H18E H 0.932187 0.906926 0.263697 0.136 Uiso 1 1 calc R U . . .
H18F H 0.982011 0.906136 0.208951 0.136 Uiso 1 1 calc R U . . .
N19 N 0.9660(10) 0.7253(8) 0.1480(3) 0.059(2) Uani 1 1 d . U . . .
C190 C 1.1074(13) 0.8125(12) 0.1527(5) 0.087(4) Uani 1 1 d . U . . .
H19C H 1.129921 0.815315 0.117141 0.130 Uiso 1 1 calc R U . . .
H19D H 1.158851 0.785127 0.177422 0.130 Uiso 1 1 calc R U . . .
H19E H 1.125956 0.894108 0.166708 0.130 Uiso 1 1 calc R U . . .
P21 P 0.8575(3) 0.4659(3) 0.35329(10) 0.0478(7) Uani 1 1 d . U . . .
P22 P 0.6024(3) 0.3201(3) 0.29240(12) 0.0534(8) Uani 1 1 d . U . . .
P23 P 0.6901(3) 0.5685(3) 0.32354(11) 0.0511(7) Uani 1 1 d . U . . .
N21 N 0.8382(8) 0.5839(8) 0.3386(3) 0.048(2) Uani 1 1 d . U . . .
N22 N 0.5986(8) 0.4455(8) 0.2805(3) 0.051(2) Uani 1 1 d . U . . .
N23 N 0.7498(8) 0.3416(7) 0.3134(3) 0.0448(19) Uani 1 1 d . U . . .
N24 N 0.9949(8) 0.4805(8) 0.3428(3) 0.051(2) Uani 1 1 d . U . . .
C240 C 1.1023(11) 0.5078(12) 0.3901(4) 0.067(3) Uani 1 1 d . U . . .
H24D H 1.184935 0.540363 0.377934 0.101 Uiso 1 1 calc R U . . .
H24E H 1.085753 0.432605 0.406366 0.101 Uiso 1 1 calc R U . . .
H24F H 1.106661 0.568168 0.416764 0.101 Uiso 1 1 calc R U . . .
N25 N 0.8364(9) 0.4567(10) 0.4151(3) 0.065(3) Uani 1 1 d . U . . .
C250 C 0.8640(13) 0.3700(13) 0.4483(4) 0.082(4) Uani 1 1 d . U . . .
H25A H 0.808727 0.344362 0.475133 0.123 Uiso 1 1 calc R U . . .
H25B H 0.955410 0.411030 0.466741 0.123 Uiso 1 1 calc R U . . .
H25C H 0.845904 0.298197 0.424737 0.123 Uiso 1 1 calc R U . . .
N26 N 0.5193(9) 0.2269(8) 0.2391(4) 0.067(2) Uani 1 1 d . U . . .
C260 C 0.4662(14) 0.0956(11) 0.2457(6) 0.102(5) Uani 1 1 d . U . . .
H26A H 0.385807 0.048188 0.218891 0.154 Uiso 1 1 calc R U . . .
H26B H 0.447934 0.082273 0.282005 0.154 Uiso 1 1 calc R U . . .
H26C H 0.529646 0.069377 0.240621 0.154 Uiso 1 1 calc R U . . .
N27 N 0.5352(9) 0.2665(10) 0.3477(5) 0.081(3) Uani 1 1 d . U . . .
C270 C 0.3928(12) 0.2366(14) 0.3394(7) 0.111(6) Uani 1 1 d . U . . .
H27A H 0.360728 0.210756 0.372516 0.167 Uiso 1 1 calc R U . . .
H27B H 0.341122 0.170631 0.309813 0.167 Uiso 1 1 calc R U . . .
H27C H 0.385539 0.309346 0.330398 0.167 Uiso 1 1 calc R U . . .
N28 N 0.6871(10) 0.6801(9) 0.2971(3) 0.062(2) Uani 1 1 d . U . . .
C280 C 0.7391(14) 0.7990(11) 0.3309(5) 0.084(4) Uani 1 1 d . U . . .
H28A H 0.691025 0.841304 0.316564 0.126 Uiso 1 1 calc R U . . .
H28B H 0.831223 0.849743 0.330161 0.126 Uiso 1 1 calc R U . . .
H28C H 0.729297 0.784198 0.368054 0.126 Uiso 1 1 calc R U . . .
N29 N 0.6511(9) 0.5549(10) 0.3835(3) 0.068(3) Uani 1 1 d . U . . .
C290 C 0.5380(14) 0.5721(15) 0.3901(5) 0.099(5) Uani 1 1 d . U . . .
H29A H 0.499270 0.526460 0.419101 0.149 Uiso 1 1 calc R U . . .
H29B H 0.473081 0.541940 0.356383 0.149 Uiso 1 1 calc R U . . .
H29C H 0.567487 0.659034 0.399310 0.149 Uiso 1 1 calc R U . . .

loop_
_atom_site_aniso_label
_atom_site_aniso_U_11
_atom_site_aniso_U_22
_atom_site_aniso_U_33
_atom_site_aniso_U_23
_atom_site_aniso_U_13
_atom_site_aniso_U_12
Zn1 0.0839(10) 0.0636(9) 0.0518(7) 0.0189(6) 0.0168(7) 0.0525(8)
C1 0.130(12) 0.113(10) 0.084(9) 0.025(8) 0.011(8) 0.096(10)
C2 0.24(2) 0.140(13) 0.157(17) 0.007(12) -0.005(16) 0.158(16)
Zn2 0.0634(10) 0.0529(9) 0.0811(10) -0.0077(7) -0.0159(8) 0.0219(8)
C3 0.115(12) 0.089(10) 0.128(12) -0.049(10) -0.018(10) 0.013(10)
C4 0.167(17) 0.115(15) 0.147(17) -0.039(13) -0.047(13) 0.048(15)
Zn3 0.0405(8) 0.0886(10) 0.0392(7) 0.0114(7) 0.0052(6) 0.0223(7)
C5 0.062(9) 0.145(12) 0.102(11) 0.016(10) 0.029(7) 0.037(9)
C6 0.076(16) 0.149(13) 0.14(2) 0.005(13) -0.019(14) 0.037(12)
C6' 0.076(16) 0.149(13) 0.14(2) 0.005(13) -0.019(14) 0.037(12)
Zn4 0.1137(13) 0.0835(10) 0.0369(7) 0.0226(7) 0.0257(7) 0.0696(10)
C7 0.142(12) 0.119(11) 0.052(7) 0.037(7) 0.044(8) 0.087(10)
C8 0.116(12) 0.115(11) 0.066(8) 0.047(8) 0.035(8) 0.062(10)
Zn5 0.1400(15) 0.0808(11) 0.0652(9) 0.0398(8) 0.0404(9) 0.0815(11)
C9 0.221(18) 0.097(10) 0.165(15) 0.079(11) 0.079(14) 0.113(11)
C10 0.22(2) 0.088(12) 0.21(2) 0.042(14) -0.017(18) 0.068(12)
Zn6 0.1201(14) 0.1004(13) 0.0531(9) -0.0095(8) -0.0049(9) 0.0737(12)
C11 0.153(14) 0.116(12) 0.077(8) -0.033(9) -0.001(9) 0.079(11)
C12 0.23(2) 0.21(2) 0.076(10) -0.048(12) -0.032(12) 0.147(19)
Zn7 0.0638(10) 0.0619(9) 0.0493(8) -0.0093(7) 0.0080(7) 0.0173(8)
C13 0.081(10) 0.068(13) 0.084(10) -0.004(12) -0.006(9) 0.015(9)
C14 0.075(11) 0.072(14) 0.149(17) -0.001(15) -0.026(13) 0.003(10)
C13' 0.081(10) 0.068(13) 0.084(10) -0.004(12) -0.006(9) 0.015(9)
C14' 0.075(11) 0.072(14) 0.149(17) -0.001(15) -0.026(13) 0.003(10)
Zn8 0.0564(8) 0.0556(8) 0.0562(8) 0.0228(6) 0.0105(6) 0.0355(7)
C15 0.096(9) 0.091(9) 0.100(10) 0.050(8) 0.038(8) 0.067(8)
C16 0.112(11) 0.137(14) 0.135(14) -0.014(11) -0.012(10) 0.092(12)
Zn9 0.0481(9) 0.0840(10) 0.0739(9) 0.0189(8) -0.0009(7) 0.0381(8)
C17 0.063(8) 0.114(10) 0.111(11) 0.026(8) -0.003(7) 0.048(8)
C18 0.074(12) 0.137(14) 0.20(2) -0.006(13) 0.023(12) 0.028(11)
Zn10 0.0841(11) 0.1342(15) 0.0680(9) 0.0588(10) 0.0434(8) 0.0747(11)
C19 0.128(14) 0.168(16) 0.146(13) 0.090(12) 0.094(11) 0.099(14)
C20 0.172(19) 0.186(19) 0.20(2) 0.116(16) 0.115(16) 0.114(17)
Zn11 0.1009(13) 0.1275(14) 0.0448(8) 0.0084(8) 0.0150(8) 0.0761(12)
C21 0.150(13) 0.168(13) 0.071(9) -0.013(9) -0.002(9) 0.112(11)
C22 0.16(2) 0.18(2) 0.13(2) -0.011(16) 0.013(14) 0.13(2)
C22' 0.16(2) 0.18(2) 0.13(2) -0.011(16) 0.013(14) 0.13(2)
Zn12 0.0903(13) 0.0980(13) 0.1121(14) 0.0592(11) 0.0258(10) 0.0570(11)
C23 0.130(13) 0.081(10) 0.145(13) 0.061(10) 0.012(10) 0.056(10)
C24 0.29(3) 0.139(16) 0.142(15) 0.056(13) -0.013(15) 0.142(18)
P11 0.070(2) 0.0545(18) 0.0349(14) 0.0078(13) -0.0027(14) 0.0409(17)
P12 0.0624(19) 0.0451(16) 0.0306(13) 0.0055(12) 0.0034(12) 0.0350(15)
P13 0.0641(19) 0.0386(15) 0.0394(14) 0.0097(12) 0.0170(13) 0.0242(15)
N11 0.064(5) 0.041(4) 0.040(4) 0.013(4) 0.016(4) 0.033(4)
N12 0.052(5) 0.039(4) 0.032(4) 0.011(3) 0.007(4) 0.025(4)
N13 0.060(5) 0.047(5) 0.048(5) 0.010(4) -0.003(4) 0.033(4)
N14 0.055(5) 0.066(6) 0.057(5) 0.012(4) -0.016(4) 0.035(5)
C140 0.083(10) 0.113(11) 0.087(9) 0.013(8) -0.031(8) 0.062(9)
N15 0.106(7) 0.087(7) 0.029(4) 0.015(4) 0.005(4) 0.066(6)
C150 0.147(14) 0.134(12) 0.039(6) -0.008(7) -0.018(7) 0.099(11)
N16 0.070(6) 0.049(5) 0.042(4) 0.010(4) 0.009(4) 0.042(5)
C160 0.155(14) 0.075(8) 0.071(8) 0.004(6) 0.009(8) 0.089(10)
N17 0.077(6) 0.069(6) 0.030(4) 0.004(4) 0.008(4) 0.051(5)
C170 0.093(8) 0.108(10) 0.041(6) 0.009(7) 0.019(6) 0.064(8)
N18 0.080(6) 0.042(5) 0.054(5) 0.009(4) 0.020(4) 0.027(5)
C180 0.126(13) 0.038(6) 0.101(10) 0.006(7) 0.035(9) 0.029(8)
N19 0.086(6) 0.050(5) 0.055(5) 0.018(4) 0.036(5) 0.038(5)
C190 0.097(8) 0.073(9) 0.097(10) 0.031(8) 0.063(9) 0.032(7)
P21 0.0461(17) 0.0672(19) 0.0339(14) 0.0146(13) 0.0065(12) 0.0305(16)
P22 0.0378(17) 0.0565(18) 0.0677(19) 0.0323(15) 0.0098(14) 0.0234(15)
P23 0.0578(19) 0.0657(19) 0.0437(15) 0.0159(14) 0.0144(14) 0.0391(17)
N21 0.055(5) 0.059(5) 0.036(4) 0.010(4) 0.015(4) 0.031(4)
N22 0.048(5) 0.064(5) 0.054(5) 0.028(4) 0.014(4) 0.034(4)
N23 0.043(5) 0.050(5) 0.049(4) 0.022(4) 0.014(4) 0.026(4)
N24 0.045(5) 0.073(6) 0.035(4) 0.009(4) -0.001(3) 0.030(5)
C240 0.050(7) 0.104(10) 0.045(6) 0.015(6) -0.007(5) 0.039(7)
N25 0.068(6) 0.117(8) 0.037(4) 0.025(4) 0.016(4) 0.065(6)
C250 0.101(10) 0.141(12) 0.044(7) 0.035(7) 0.025(7) 0.085(10)
N26 0.052(6) 0.047(5) 0.096(6) 0.030(5) 0.002(5) 0.024(5)
C260 0.097(11) 0.049(7) 0.140(13) 0.020(8) -0.001(10) 0.026(8)
N27 0.056(5) 0.091(7) 0.130(7) 0.079(6) 0.058(5) 0.048(5)
C270 0.054(8) 0.113(12) 0.197(16) 0.094(12) 0.063(10) 0.048(9)
N28 0.085(7) 0.070(5) 0.049(5) 0.012(4) 0.016(5) 0.051(5)
C280 0.133(12) 0.083(8) 0.062(8) 0.003(6) 0.006(8) 0.076(9)
N29 0.074(6) 0.112(8) 0.055(5) 0.030(5) 0.025(5) 0.068(6)
C290 0.111(11) 0.175(15) 0.076(9) 0.049(10) 0.048(8) 0.108(12)

loop_
_atom_type_symbol
_atom_type_description
_atom_type_scat_dispersion_real
_atom_type_scat_dispersion_imag
_atom_type_scat_source
C C 0.0033 0.0016 'International Tables Vol C Tables 4.2.6.8 and 6.1.1.4'
H H 0.0000 0.0000 'International Tables Vol C Tables 4.2.6.8 and 6.1.1.4'
N N 0.0061 0.0033 'International Tables Vol C Tables 4.2.6.8 and 6.1.1.4'
P P 0.1023 0.0942 'International Tables Vol C Tables 4.2.6.8 and 6.1.1.4'
Zn Zn 0.2839 1.4301 'International Tables Vol C Tables 4.2.6.8 and 6.1.1.4'

loop_
_geom_angle_atom_site_label_1
_geom_angle_atom_site_label_2
_geom_angle_atom_site_label_3
_geom_angle
_geom_angle_site_symmetry_1
_geom_angle_site_symmetry_3
_geom_angle_publ_flag
N28 Zn1 C1 129.0(5) . . ?
N28 Zn1 N11 108.9(3) . . ?
C1 Zn1 N11 122.0(5) . . ?
C2 C1 Zn1 113.2(11) . . ?
C2 C1 H1A 108.9 . . ?
Zn1 C1 H1A 108.9 . . ?
C2 C1 H1B 108.9 . . ?
Zn1 C1 H1B 108.9 . . ?
H1A C1 H1B 107.7 . . ?
C1 C2 H2A 109.5 . . ?
C1 C2 H2B 109.5 . . ?
H2A C2 H2B 109.5 . . ?
C1 C2 H2C 109.5 . . ?
H2A C2 H2C 109.5 . . ?
H2B C2 H2C 109.5 . . ?
C3 Zn2 N26 121.1(7) . . ?
C3 Zn2 N13 126.9(6) . . ?
N26 Zn2 N13 107.6(3) . . ?
C3 Zn2 N14 117.0(6) . . ?
N26 Zn2 N14 100.9(3) . . ?
N13 Zn2 N14 68.9(3) . . ?
C3 Zn2 P11 125.9(6) . . ?
N26 Zn2 P11 111.2(3) . . ?
N13 Zn2 P11 34.5(2) . . ?
N14 Zn2 P11 34.8(2) . . ?
C3 Zn2 Zn9 128.0(6) . . ?
N26 Zn2 Zn9 59.5(2) . . ?
N13 Zn2 Zn9 93.4(2) . . ?
N14 Zn2 Zn9 43.0(2) . . ?
P11 Zn2 Zn9 68.65(7) . . ?
C4 C3 Zn2 119.6(14) . . ?
C4 C3 H3A 107.4 . . ?
Zn2 C3 H3A 107.4 . . ?
C4 C3 H3B 107.4 . . ?
Zn2 C3 H3B 107.4 . . ?
H3A C3 H3B 107.0 . . ?
C3 C4 H4A 109.5 . . ?
C3 C4 H4B 109.5 . . ?
H4A C4 H4B 109.5 . . ?
C3 C4 H4C 109.5 . . ?
H4A C4 H4C 109.5 . . ?
H4B C4 H4C 109.5 . . ?
C5 Zn3 N12 130.1(5) . . ?
C5 Zn3 N24 120.9(5) . . ?
N12 Zn3 N24 108.6(3) . . ?
C5 Zn3 Zn8 128.1(5) . . ?
N12 Zn3 Zn8 88.1(2) . . ?
N24 Zn3 Zn8 49.5(2) . . ?
C6 C5 Zn3 119.5(18) . . ?
C6' C5 Zn3 105(2) . . ?
C6 C5 H5A 107.4 . . ?
Zn3 C5 H5A 107.4 . . ?
C6 C5 H5B 107.4 . . ?
Zn3 C5 H5B 107.4 . . ?
H5A C5 H5B 107.0 . . ?
C5 C6 H6A 109.5 . . ?
C5 C6 H6B 109.5 . . ?
H6A C6 H6B 109.5 . . ?
C5 C6 H6C 109.5 . . ?
H6A C6 H6C 109.5 . . ?
H6B C6 H6C 109.5 . . ?
C5 C6' H6'1 109.5 . . ?
C5 C6' H6'2 109.5 . . ?
H6'1 C6' H6'2 109.5 . . ?
C5 C6' H6'3 109.5 . . ?
H6'1 C6' H6'3 109.5 . . ?
H6'2 C6' H6'3 109.5 . . ?
C7 Zn4 N19 123.5(5) . . ?
C7 Zn4 N17 116.9(4) . . ?
N19 Zn4 N17 104.3(3) . . ?
C7 Zn4 N15 114.3(5) . . ?
N19 Zn4 N15 89.5(4) . . ?
N17 Zn4 N15 103.6(3) . . ?
C7 Zn4 Zn5 108.9(4) . . ?
N19 Zn4 Zn5 51.0(3) . . ?
N17 Zn4 Zn5 133.7(2) . . ?
N15 Zn4 Zn5 48.1(3) . . ?
C7 Zn4 Zn6 94.5(4) . . ?
N19 Zn4 Zn6 139.3(2) . . ?
N17 Zn4 Zn6 38.4(2) . . ?
N15 Zn4 Zn6 86.8(3) . . ?
Zn5 Zn4 Zn6 134.35(8) . . ?
C8 C7 Zn4 113.5(9) . . ?
C8 C7 H7A 108.9 . . ?
Zn4 C7 H7A 108.9 . . ?
C8 C7 H7B 108.9 . . ?
Zn4 C7 H7B 108.9 . . ?
H7A C7 H7B 107.7 . . ?
C7 C8 H8A 109.5 . . ?
C7 C8 H8B 109.5 . . ?
H8A C8 H8B 109.5 . . ?
C7 C8 H8C 109.5 . . ?
H8A C8 H8C 109.5 . . ?
H8B C8 H8C 109.5 . . ?
C9 Zn5 N15 135.1(7) . . ?
C9 Zn5 N19 130.4(7) . . ?
N15 Zn5 N19 89.7(3) . . ?
C9 Zn5 N11 138.6(6) . . ?
N15 Zn5 N11 68.1(3) . . ?
N19 Zn5 N11 67.8(3) . . ?
C9 Zn5 Zn4 139.1(6) . . ?
N15 Zn5 Zn4 51.6(3) . . ?
N19 Zn5 Zn4 47.6(2) . . ?
N11 Zn5 Zn4 81.98(18) . . ?
C9 Zn5 P11 146.5(6) . . ?
N15 Zn5 P11 34.2(2) . . ?
N19 Zn5 P11 81.5(2) . . ?
N11 Zn5 P11 34.52(19) . . ?
Zn4 Zn5 P11 67.10(7) . . ?
C9 Zn5 P13 140.7(6) . . ?
N15 Zn5 P13 83.3(2) . . ?
N19 Zn5 P13 34.2(2) . . ?
N11 Zn5 P13 34.8(2) . . ?
Zn4 Zn5 P13 66.18(7) . . ?
P11 Zn5 P13 59.02(8) . . ?
C10 C9 Zn5 116.9(15) . . ?
C10 C9 H9A 108.1 . . ?
Zn5 C9 H9A 108.1 . . ?
C10 C9 H9B 108.1 . . ?
Zn5 C9 H9B 108.1 . . ?
H9A C9 H9B 107.3 . . ?
C9 C10 H10A 109.5 . . ?
C9 C10 H10B 109.5 . . ?
H10A C10 H10B 109.5 . . ?
C9 C10 H10C 109.5 . . ?
H10A C10 H10C 109.5 . . ?
H10B C10 H10C 109.5 . . ?
N17 Zn6 C11 177.2(6) . . ?
N17 Zn6 Zn4 44.2(2) . . ?
C11 Zn6 Zn4 136.1(5) . . ?
C12 C11 Zn6 118.4(12) . . ?
C12 C11 H11A 107.7 . . ?
Zn6 C11 H11A 107.7 . . ?
C12 C11 H11B 107.7 . . ?
Zn6 C11 H11B 107.7 . . ?
H11A C11 H11B 107.1 . . ?
C11 C12 H12A 109.5 . . ?
C11 C12 H12B 109.5 . . ?
H12A C12 H12B 109.5 . . ?
C11 C12 H12C 109.5 . . ?
H12A C12 H12C 109.5 . . ?
H12B C12 H12C 109.5 . . ?
N18 Zn7 C13' 120(2) . . ?
N18 Zn7 C13 130.7(7) . . ?
N18 Zn7 N21 110.5(3) . . ?
C13' Zn7 N21 128(2) . . ?
C13 Zn7 N21 118.6(7) . . ?
C14 C13 Zn7 112(2) . . ?
C14 C13 H13A 109.2 . . ?
Zn7 C13 H13A 109.2 . . ?
C14 C13 H13B 109.2 . . ?
Zn7 C13 H13B 109.2 . . ?
H13A C13 H13B 107.9 . . ?
C13 C14 H14A 109.5 . . ?
C13 C14 H14B 109.5 . . ?
H14A C14 H14B 109.5 . . ?
C13 C14 H14C 109.5 . . ?
H14A C14 H14C 109.5 . . ?
H14B C14 H14C 109.5 . . ?
C14' C13' Zn7 119(5) . . ?
C14' C13' H13C 107.7 . . ?
Zn7 C13' H13C 107.7 . . ?
C14' C13' H13D 107.7 . . ?
Zn7 C13' H13D 107.7 . . ?
H13C C13' H13D 107.1 . . ?
C13' C14' H14D 109.5 . . ?
C13' C14' H14E 109.5 . . ?
H14D C14' H14E 109.5 . . ?
C13' C14' H14F 109.5 . . ?
H14D C14' H14F 109.5 . . ?
H14E C14' H14F 109.5 . . ?
C15 Zn8 N16 123.5(5) . . ?
C15 Zn8 N23 123.7(4) . . ?
N16 Zn8 N23 107.0(3) . . ?
C15 Zn8 N24 114.0(5) . . ?
N16 Zn8 N24 104.3(3) . . ?
N23 Zn8 N24 70.7(3) . . ?
C15 Zn8 P21 123.0(4) . . ?
N16 Zn8 P21 112.5(2) . . ?
N23 Zn8 P21 35.5(2) . . ?
N24 Zn8 P21 35.4(2) . . ?
C15 Zn8 Zn3 128.1(4) . . ?
N16 Zn8 Zn3 64.1(2) . . ?
N23 Zn8 Zn3 93.9(2) . . ?
N24 Zn8 Zn3 41.9(2) . . ?
P21 Zn8 Zn3 67.55(7) . . ?
C16 C15 Zn8 118.0(11) . . ?
C16 C15 H15A 107.8 . . ?
Zn8 C15 H15A 107.8 . . ?
C16 C15 H15B 107.8 . . ?
Zn8 C15 H15B 107.8 . . ?
H15A C15 H15B 107.1 . . ?
C15 C16 H16A 109.5 . . ?
C15 C16 H16B 109.5 . . ?
H16A C16 H16B 109.5 . . ?
C15 C16 H16C 109.5 . . ?
H16A C16 H16C 109.5 . . ?
H16B C16 H16C 109.5 . . ?
C17 Zn9 N22 132.2(5) . . ?
C17 Zn9 N14 119.7(5) . . ?
N22 Zn9 N14 108.0(3) . . ?
C17 Zn9 P22 123.0(4) . . ?
N22 Zn9 P22 33.2(2) . . ?
N14 Zn9 P22 108.8(2) . . ?
C17 Zn9 Zn2 119.9(5) . . ?
N22 Zn9 Zn2 91.0(2) . . ?
N14 Zn9 Zn2 53.0(2) . . ?
P22 Zn9 Zn2 68.54(8) . . ?
C18 C17 Zn9 110.9(11) . . ?
C18 C17 H17A 109.5 . . ?
Zn9 C17 H17A 109.5 . . ?
C18 C17 H17B 109.5 . . ?
Zn9 C17 H17B 109.5 . . ?
H17A C17 H17B 108.0 . . ?
C17 C18 H18A 109.5 . . ?
C17 C18 H18B 109.5 . . ?
H18A C18 H18B 109.5 . . ?
C17 C18 H18C 109.5 . . ?
H18A C18 H18C 109.5 . . ?
H18B C18 H18C 109.5 . . ?
C19 Zn10 N29 120.0(5) . . ?
C19 Zn10 N27 120.4(6) . . ?
N29 Zn10 N27 103.3(4) . . ?
C19 Zn10 N25 114.8(6) . . ?
N29 Zn10 N25 90.0(4) . . ?
N27 Zn10 N25 103.1(3) . . ?
C19 Zn10 Zn11 104.3(6) . . ?
N29 Zn10 Zn11 51.7(3) . . ?
N27 Zn10 Zn11 135.1(3) . . ?
N25 Zn10 Zn11 49.6(3) . . ?
C19 Zn10 Zn12 99.8(5) . . ?
N29 Zn10 Zn12 137.5(3) . . ?
N27 Zn10 Zn12 37.8(2) . . ?
N25 Zn10 Zn12 85.9(3) . . ?
Zn11 Zn10 Zn12 135.14(7) . . ?
C20 C19 Zn10 120.2(15) . . ?
C20 C19 H19A 107.3 . . ?
Zn10 C19 H19A 107.3 . . ?
C20 C19 H19B 107.3 . . ?
Zn10 C19 H19B 107.3 . . ?
H19A C19 H19B 106.9 . . ?
C19 C20 H20A 109.5 . . ?
C19 C20 H20B 109.5 . . ?
H20A C20 H20B 109.5 . . ?
C19 C20 H20C 109.5 . . ?
H20A C20 H20C 109.5 . . ?
H20B C20 H20C 109.5 . . ?
C21 Zn11 N25 140.8(5) . . ?
C21 Zn11 N29 123.6(5) . . ?
N25 Zn11 N29 89.3(4) . . ?
C21 Zn11 N21 142.0(6) . . ?
N25 Zn11 N21 66.5(3) . . ?
N29 Zn11 N21 66.7(3) . . ?
C21 Zn11 Zn10 133.9(6) . . ?
N25 Zn11 Zn10 52.3(3) . . ?
N29 Zn11 Zn10 48.2(3) . . ?
N21 Zn11 Zn10 82.0(2) . . ?
C21 Zn11 P21 154.6(5) . . ?
N25 Zn11 P21 33.0(2) . . ?
N29 Zn11 P21 80.3(2) . . ?
N21 Zn11 P21 34.0(2) . . ?
Zn10 Zn11 P21 67.00(8) . . ?
C22' C21 Zn11 122(3) . . ?
C22 C21 Zn11 118.8(18) . . ?
C22 C21 H21A 107.6 . . ?
Zn11 C21 H21A 107.6 . . ?
C22 C21 H21B 107.6 . . ?
Zn11 C21 H21B 107.6 . . ?
H21A C21 H21B 107.0 . . ?
C21 C22 H22A 109.5 . . ?
C21 C22 H22B 109.5 . . ?
H22A C22 H22B 109.5 . . ?
C21 C22 H22C 109.5 . . ?
H22A C22 H22C 109.5 . . ?
H22B C22 H22C 109.5 . . ?
C21 C22' H22D 109.5 . . ?
C21 C22' H22E 109.5 . . ?
H22D C22' H22E 109.5 . . ?
C21 C22' H22F 109.5 . . ?
H22D C22' H22F 109.5 . . ?
H22E C22' H22F 109.5 . . ?
N27 Zn12 C23 175.3(6) . . ?
N27 Zn12 Zn10 42.0(4) . . ?
C23 Zn12 Zn10 140.0(5) . . ?
C24 C23 Zn12 121.3(12) . . ?
C24 C23 H23A 107.0 . . ?
Zn12 C23 H23A 107.0 . . ?
C24 C23 H23B 107.0 . . ?
Zn12 C23 H23B 107.0 . . ?
H23A C23 H23B 106.7 . . ?
C23 C24 H24A 109.5 . . ?
C23 C24 H24B 109.5 . . ?
H24A C24 H24B 109.5 . . ?
C23 C24 H24C 109.5 . . ?
H24A C24 H24C 109.5 . . ?
H24B C24 H24C 109.5 . . ?
N14 P11 N11 113.4(5) . . ?
N14 P11 N13 102.8(5) . . ?
N11 P11 N13 110.5(4) . . ?
N14 P11 N15 117.0(5) . . ?
N11 P11 N15 100.7(5) . . ?
N13 P11 N15 112.6(5) . . ?
N14 P11 Zn2 57.7(3) . . ?
N11 P11 Zn2 133.3(3) . . ?
N13 P11 Zn2 45.8(3) . . ?
N15 P11 Zn2 124.8(4) . . ?
N14 P11 Zn5 122.9(3) . . ?
N11 P11 Zn5 56.5(3) . . ?
N13 P11 Zn5 134.1(4) . . ?
N15 P11 Zn5 45.5(3) . . ?
Zn2 P11 Zn5 170.16(11) . . ?
N16 P12 N12 107.3(4) . . ?
N16 P12 N13 116.3(5) . . ?
N12 P12 N13 111.2(4) . . ?
N16 P12 N17 109.8(4) . . ?
N12 P12 N17 110.5(4) . . ?
N13 P12 N17 101.7(4) . . ?
N18 P13 N12 107.3(4) . . ?
N18 P13 N19 113.0(5) . . ?
N12 P13 N19 113.9(4) . . ?
N18 P13 N11 113.9(5) . . ?
N12 P13 N11 108.4(4) . . ?
N19 P13 N11 100.3(5) . . ?
N18 P13 Zn5 116.3(3) . . ?
N12 P13 Zn5 136.4(3) . . ?
N19 P13 Zn5 47.3(3) . . ?
N11 P13 Zn5 55.1(3) . . ?
P11 N11 P13 120.0(5) . . ?
P11 N11 Zn1 114.2(5) . . ?
P13 N11 Zn1 124.7(4) . . ?
P11 N11 Zn5 89.0(3) . . ?
P13 N11 Zn5 90.1(3) . . ?
Zn1 N11 Zn5 101.3(3) . . ?
P12 N12 P13 119.6(4) . . ?
P12 N12 Zn3 109.5(4) . . ?
P13 N12 Zn3 130.0(4) . . ?
P12 N13 P11 122.2(5) . . ?
P12 N13 Zn2 136.4(5) . . ?
P11 N13 Zn2 99.7(4) . . ?
C140 N14 P11 119.6(9) . . ?
C140 N14 Zn9 106.3(8) . . ?
P11 N14 Zn9 126.7(5) . . ?
C140 N14 Zn2 128.5(7) . . ?
P11 N14 Zn2 87.5(4) . . ?
Zn9 N14 Zn2 84.0(3) . . ?
N14 C140 H14G 109.5 . . ?
N14 C140 H14H 109.5 . . ?
H14G C140 H14H 109.5 . . ?
N14 C140 H14I 109.5 . . ?
H14G C140 H14I 109.5 . . ?
H14H C140 H14I 109.5 . . ?
C150 N15 P11 117.6(9) . . ?
C150 N15 Zn5 137.3(7) . . ?
P11 N15 Zn5 100.3(4) . . ?
C150 N15 Zn4 104.2(7) . . ?
P11 N15 Zn4 107.7(4) . . ?
Zn5 N15 Zn4 80.4(4) . . ?
N15 C150 H15C 109.5 . . ?
N15 C150 H15D 109.5 . . ?
H15C C150 H15D 109.5 . . ?
N15 C150 H15E 109.5 . . ?
H15C C150 H15E 109.5 . . ?
H15D C150 H15E 109.5 . . ?
C160 N16 P12 116.5(7) . . ?
C160 N16 Zn8 106.9(6) . . ?
P12 N16 Zn8 130.4(4) . . ?
N16 C160 H16D 109.5 . . ?
N16 C160 H16E 109.5 . . ?
H16D C160 H16E 109.5 . . ?
N16 C160 H16F 109.5 . . ?
H16D C160 H16F 109.5 . . ?
H16E C160 H16F 109.5 . . ?
C170 N17 P12 113.2(6) . . ?
C170 N17 Zn6 118.9(6) . . ?
P12 N17 Zn6 111.6(5) . . ?
C170 N17 Zn4 104.5(7) . . ?
P12 N17 Zn4 109.2(4) . . ?
Zn6 N17 Zn4 97.4(3) . . ?
N17 C170 H17C 109.5 . . ?
N17 C170 H17D 109.5 . . ?
H17C C170 H17D 109.5 . . ?
N17 C170 H17E 109.5 . . ?
H17C C170 H17E 109.5 . . ?
H17D C170 H17E 109.5 . . ?
C180 N18 P13 118.7(8) . . ?
C180 N18 Zn7 114.1(7) . . ?
P13 N18 Zn7 124.2(5) . . ?
N18 C180 H18D 109.5 . . ?
N18 C180 H18E 109.5 . . ?
H18D C180 H18E 109.5 . . ?
N18 C180 H18F 109.5 . . ?
H18D C180 H18F 109.5 . . ?
H18E C180 H18F 109.5 . . ?
C190 N19 P13 117.2(8) . . ?
C190 N19 Zn4 110.3(7) . . ?
P13 N19 Zn4 112.6(5) . . ?
C190 N19 Zn5 131.5(7) . . ?
P13 N19 Zn5 98.6(4) . . ?
Zn4 N19 Zn5 81.3(3) . . ?
N19 C190 H19C 109.5 . . ?
N19 C190 H19D 109.5 . . ?
H19C C190 H19D 109.5 . . ?
N19 C190 H19E 109.5 . . ?
H19C C190 H19E 109.5 . . ?
H19D C190 H19E 109.5 . . ?
N25 P21 N24 116.7(4) . . ?
N25 P21 N21 101.7(4) . . ?
N24 P21 N21 112.5(5) . . ?
N25 P21 N23 111.7(5) . . ?
N24 P21 N23 102.8(4) . . ?
N21 P21 N23 111.7(4) . . ?
N25 P21 Zn8 125.1(4) . . ?
N24 P21 Zn8 56.1(3) . . ?
N21 P21 Zn8 132.5(3) . . ?
N23 P21 Zn8 47.1(3) . . ?
N25 P21 Zn11 45.1(4) . . ?
N24 P21 Zn11 123.1(3) . . ?
N21 P21 Zn11 57.6(3) . . ?
N23 P21 Zn11 133.9(3) . . ?
Zn8 P21 Zn11 169.94(11) . . ?
N26 P22 N22 105.5(4) . . ?
N26 P22 N23 116.6(5) . . ?
N22 P22 N23 112.8(4) . . ?
N26 P22 N27 111.3(6) . . ?
N22 P22 N27 109.7(5) . . ?
N23 P22 N27 100.9(4) . . ?
N26 P22 Zn9 64.8(3) . . ?
N22 P22 Zn9 42.8(3) . . ?
N23 P22 Zn9 143.8(3) . . ?
N27 P22 Zn9 112.2(3) . . ?
N28 P23 N22 108.1(5) . . ?
N28 P23 N29 113.3(5) . . ?
N22 P23 N29 113.3(5) . . ?
N28 P23 N21 112.8(5) . . ?
N22 P23 N21 108.2(4) . . ?
N29 P23 N21 101.0(4) . . ?
P21 N21 P23 119.9(5) . . ?
P21 N21 Zn7 117.4(4) . . ?
P23 N21 Zn7 122.2(5) . . ?
P21 N21 Zn11 88.3(3) . . ?
P23 N21 Zn11 88.7(3) . . ?
Zn7 N21 Zn11 100.2(3) . . ?
P22 N22 P23 119.2(5) . . ?
P22 N22 Zn9 104.0(5) . . ?
P23 N22 Zn9 135.7(5) . . ?
P22 N23 P21 119.5(5) . . ?
P22 N23 Zn8 139.9(5) . . ?
P21 N23 Zn8 97.4(4) . . ?
C240 N24 P21 119.3(7) . . ?
C240 N24 Zn3 107.8(7) . . ?
P21 N24 Zn3 125.3(4) . . ?
C240 N24 Zn8 122.7(7) . . ?
P21 N24 Zn8 88.4(4) . . ?
Zn3 N24 Zn8 88.6(3) . . ?
N24 C240 H24D 109.5 . . ?
N24 C240 H24E 109.5 . . ?
H24D C240 H24E 109.5 . . ?
N24 C240 H24F 109.5 . . ?
H24D C240 H24F 109.5 . . ?
H24E C240 H24F 109.5 . . ?
C250 N25 P21 120.3(7) . . ?
C250 N25 Zn11 133.5(7) . . ?
P21 N25 Zn11 101.9(5) . . ?
C250 N25 Zn10 104.0(7) . . ?
P21 N25 Zn10 108.3(4) . . ?
Zn11 N25 Zn10 78.0(3) . . ?
N25 C250 H25A 109.5 . . ?
N25 C250 H25B 109.5 . . ?
H25A C250 H25B 109.5 . . ?
N25 C250 H25C 109.5 . . ?
H25A C250 H25C 109.5 . . ?
H25B C250 H25C 109.5 . . ?
C260 N26 P22 116.2(9) . . ?
C260 N26 Zn2 107.3(9) . . ?
P22 N26 Zn2 130.2(5) . . ?
N26 C260 H26A 109.5 . . ?
N26 C260 H26B 109.5 . . ?
H26A C260 H26B 109.5 . . ?
N26 C260 H26C 109.5 . . ?
H26A C260 H26C 109.5 . . ?
H26B C260 H26C 109.5 . . ?
C270 N27 P22 112.7(9) . . ?
C270 N27 Zn12 118.7(8) . . ?
P22 N27 Zn12 108.2(5) . . ?
C270 N27 Zn10 105.7(9) . . ?
P22 N27 Zn10 110.6(5) . . ?
Zn12 N27 Zn10 100.2(5) . . ?
N27 C270 H27A 109.5 . . ?
N27 C270 H27B 109.5 . . ?
H27A C270 H27B 109.5 . . ?
N27 C270 H27C 109.5 . . ?
H27A C270 H27C 109.5 . . ?
H27B C270 H27C 109.5 . . ?
C280 N28 P23 119.7(7) . . ?
C280 N28 Zn1 115.9(7) . . ?
P23 N28 Zn1 123.2(5) . . ?
N28 C280 H28A 109.5 . . ?
N28 C280 H28B 109.5 . . ?
H28A C280 H28B 109.5 . . ?
N28 C280 H28C 109.5 . . ?
H28A C280 H28C 109.5 . . ?
H28B C280 H28C 109.5 . . ?
C290 N29 P23 117.5(7) . . ?
C290 N29 Zn10 109.1(8) . . ?
P23 N29 Zn10 113.8(5) . . ?
C290 N29 Zn11 130.6(8) . . ?
P23 N29 Zn11 100.3(4) . . ?
Zn10 N29 Zn11 80.2(3) . . ?
N29 C290 H29A 109.5 . . ?
N29 C290 H29B 109.5 . . ?
H29A C290 H29B 109.5 . . ?
N29 C290 H29C 109.5 . . ?
H29A C290 H29C 109.5 . . ?
H29B C290 H29C 109.5 . . ?

loop_
_geom_bond_atom_site_label_1
_geom_bond_atom_site_label_2
_geom_bond_distance
_geom_bond_site_symmetry_2
_geom_bond_publ_flag
Zn1 N28 1.953(8) . ?
Zn1 C1 1.994(11) . ?
Zn1 N11 2.072(8) . ?
C1 C2 1.487(19) . ?
C1 H1A 0.9900 . ?
C1 H1B 0.9900 . ?
C2 H2A 0.9800 . ?
C2 H2B 0.9800 . ?
C2 H2C 0.9800 . ?
Zn2 C3 1.935(13) . ?
Zn2 N26 2.038(10) . ?
Zn2 N13 2.065(9) . ?
Zn2 N14 2.400(9) . ?
Zn2 P11 2.838(3) . ?
Zn2 Zn9 2.990(2) . ?
C3 C4 1.42(2) . ?
C3 H3A 0.9900 . ?
C3 H3B 0.9900 . ?
C4 H4A 0.9800 . ?
C4 H4B 0.9800 . ?
C4 H4C 0.9800 . ?
Zn3 C5 1.974(14) . ?
Zn3 N12 2.014(7) . ?
Zn3 N24 2.049(8) . ?
Zn3 Zn8 3.066(2) . ?
C5 C6 1.406(18) . ?
C5 C6' 1.433(19) . ?
C5 H5A 0.9900 . ?
C5 H5B 0.9900 . ?
C6 H6A 0.9800 . ?
C6 H6B 0.9800 . ?
C6 H6C 0.9800 . ?
C6' H6'1 0.9800 . ?
C6' H6'2 0.9800 . ?
C6' H6'3 0.9800 . ?
Zn4 C7 1.986(11) . ?
Zn4 N19 2.059(9) . ?
Zn4 N17 2.124(8) . ?
Zn4 N15 2.190(10) . ?
Zn4 Zn5 2.7555(19) . ?
Zn4 Zn6 3.023(2) . ?
C7 C8 1.529(17) . ?
C7 H7A 0.9900 . ?
C7 H7B 0.9900 . ?
C8 H8A 0.9800 . ?
C8 H8B 0.9800 . ?
C8 H8C 0.9800 . ?
Zn5 C9 1.939(13) . ?
Zn5 N15 2.079(10) . ?
Zn5 N19 2.167(10) . ?
Zn5 N11 2.392(7) . ?
Zn5 P11 2.869(3) . ?
Zn5 P13 2.917(3) . ?
C9 C10 1.39(2) . ?
C9 H9A 0.9900 . ?
C9 H9B 0.9900 . ?
C10 H10A 0.9800 . ?
C10 H10B 0.9800 . ?
C10 H10C 0.9800 . ?
Zn6 N17 1.893(9) . ?
Zn6 C11 1.931(13) . ?
C11 C12 1.50(2) . ?
C11 H11A 0.9900 . ?
C11 H11B 0.9900 . ?
C12 H12A 0.9800 . ?
C12 H12B 0.9800 . ?
C12 H12C 0.9800 . ?
Zn7 N18 1.949(9) . ?
Zn7 C13' 2.01(6) . ?
Zn7 C13 2.04(3) . ?
Zn7 N21 2.043(9) . ?
C13 C14 1.441(18) . ?
C13 H13A 0.9900 . ?
C13 H13B 0.9900 . ?
C14 H14A 0.9800 . ?
C14 H14B 0.9800 . ?
C14 H14C 0.9800 . ?
C13' C14' 1.43(2) . ?
C13' H13C 0.9900 . ?
C13' H13D 0.9900 . ?
C14' H14D 0.9800 . ?
C14' H14E 0.9800 . ?
C14' H14F 0.9800 . ?
Zn8 C15 1.955(11) . ?
Zn8 N16 2.016(8) . ?
Zn8 N23 2.073(8) . ?
Zn8 N24 2.333(9) . ?
Zn8 P21 2.808(3) . ?
C15 C16 1.460(18) . ?
C15 H15A 0.9900 . ?
C15 H15B 0.9900 . ?
C16 H16A 0.9800 . ?
C16 H16B 0.9800 . ?
C16 H16C 0.9800 . ?
Zn9 C17 1.955(13) . ?
Zn9 N22 2.014(8) . ?
Zn9 N14 2.051(10) . ?
Zn9 P22 2.875(3) . ?
C17 C18 1.53(2) . ?
C17 H17A 0.9900 . ?
C17 H17B 0.9900 . ?
C18 H18A 0.9800 . ?
C18 H18B 0.9800 . ?
C18 H18C 0.9800 . ?
Zn10 C19 2.038(15) . ?
Zn10 N29 2.049(10) . ?
Zn10 N27 2.076(13) . ?
Zn10 N25 2.193(9) . ?
Zn10 Zn11 2.711(3) . ?
Zn10 Zn12 3.052(3) . ?
C19 C20 1.38(2) . ?
C19 H19A 0.9900 . ?
C19 H19B 0.9900 . ?
C20 H20A 0.9800 . ?
C20 H20B 0.9800 . ?
C20 H20C 0.9800 . ?
Zn11 C21 1.916(14) . ?
Zn11 N25 2.112(10) . ?
Zn11 N29 2.158(10) . ?
Zn11 N21 2.466(7) . ?
Zn11 P21 2.919(3) . ?
C21 C22' 1.428(19) . ?
C21 C22 1.429(17) . ?
C21 H21A 0.9900 . ?
C21 H21B 0.9900 . ?
C22 H22A 0.9800 . ?
C22 H22B 0.9800 . ?
C22 H22C 0.9800 . ?
C22' H22D 0.9800 . ?
C22' H22E 0.9800 . ?
C22' H22F 0.9800 . ?
Zn12 N27 1.902(9) . ?
Zn12 C23 1.946(13) . ?
C23 C24 1.46(2) . ?
C23 H23A 0.9900 . ?
C23 H23B 0.9900 . ?
C24 H24A 0.9800 . ?
C24 H24B 0.9800 . ?
C24 H24C 0.9800 . ?
P11 N14 1.622(10) . ?
P11 N11 1.626(8) . ?
P11 N13 1.630(8) . ?
P11 N15 1.640(9) . ?
P12 N16 1.602(8) . ?
P12 N12 1.615(8) . ?
P12 N13 1.619(9) . ?
P12 N17 1.700(8) . ?
P13 N18 1.592(9) . ?
P13 N12 1.644(7) . ?
P13 N19 1.657(9) . ?
P13 N11 1.666(9) . ?
N14 C140 1.507(13) . ?
C140 H14G 0.9800 . ?
C140 H14H 0.9800 . ?
C140 H14I 0.9800 . ?
N15 C150 1.514(14) . ?
C150 H15C 0.9800 . ?
C150 H15D 0.9800 . ?
C150 H15E 0.9800 . ?
N16 C160 1.482(13) . ?
C160 H16D 0.9800 . ?
C160 H16E 0.9800 . ?
C160 H16F 0.9800 . ?
N17 C170 1.525(14) . ?
C170 H17C 0.9800 . ?
C170 H17D 0.9800 . ?
C170 H17E 0.9800 . ?
N18 C180 1.485(14) . ?
C180 H18D 0.9800 . ?
C180 H18E 0.9800 . ?
C180 H18F 0.9800 . ?
N19 C190 1.497(15) . ?
C190 H19C 0.9800 . ?
C190 H19D 0.9800 . ?
C190 H19E 0.9800 . ?
P21 N25 1.626(8) . ?
P21 N24 1.629(9) . ?
P21 N21 1.635(9) . ?
P21 N23 1.645(9) . ?
P22 N26 1.599(10) . ?
P22 N22 1.621(8) . ?
P22 N23 1.637(8) . ?
P22 N27 1.723(10) . ?
P23 N28 1.572(9) . ?
P23 N22 1.641(9) . ?
P23 N29 1.651(9) . ?
P23 N21 1.659(9) . ?
N24 C240 1.498(12) . ?
C240 H24D 0.9800 . ?
C240 H24E 0.9800 . ?
C240 H24F 0.9800 . ?
N25 C250 1.506(14) . ?
C250 H25A 0.9800 . ?
C250 H25B 0.9800 . ?
C250 H25C 0.9800 . ?
N26 C260 1.479(14) . ?
C260 H26A 0.9800 . ?
C260 H26B 0.9800 . ?
C260 H26C 0.9800 . ?
N27 C270 1.531(15) . ?
C270 H27A 0.9800 . ?
C270 H27B 0.9800 . ?
C270 H27C 0.9800 . ?
N28 C280 1.492(14) . ?
C280 H28A 0.9800 . ?
C280 H28B 0.9800 . ?
C280 H28C 0.9800 . ?
N29 C290 1.497(14) . ?
C290 H29A 0.9800 . ?
C290 H29B 0.9800 . ?
C290 H29C 0.9800 . ?

loop_
_geom_torsion_atom_site_label_1
_geom_torsion_atom_site_label_2
_geom_torsion_atom_site_label_3
_geom_torsion_atom_site_label_4
_geom_torsion
_geom_torsion_site_symmetry_1
_geom_torsion_site_symmetry_2
_geom_torsion_site_symmetry_3
_geom_torsion_site_symmetry_4
_geom_torsion_publ_flag
N14 P11 N11 P13 155.4(5) . . . . ?
N13 P11 N11 P13 40.6(7) . . . . ?
N15 P11 N11 P13 -78.7(6) . . . . ?
Zn2 P11 N11 P13 88.5(6) . . . . ?
Zn5 P11 N11 P13 -89.6(5) . . . . ?
N14 P11 N11 Zn1 -13.1(6) . . . . ?
N13 P11 N11 Zn1 -127.9(5) . . . . ?
N15 P11 N11 Zn1 112.8(5) . . . . ?
Zn2 P11 N11 Zn1 -80.0(5) . . . . ?
Zn5 P11 N11 Zn1 102.0(4) . . . . ?
N14 P11 N11 Zn5 -115.0(4) . . . . ?
N13 P11 N11 Zn5 130.1(4) . . . . ?
N15 P11 N11 Zn5 10.9(4) . . . . ?
Zn2 P11 N11 Zn5 178.1(2) . . . . ?
N18 P13 N11 P11 -164.7(5) . . . . ?
N12 P13 N11 P11 -45.4(6) . . . . ?
N19 P13 N11 P11 74.3(6) . . . . ?
Zn5 P13 N11 P11 88.9(5) . . . . ?
N18 P13 N11 Zn1 2.5(7) . . . . ?
N12 P13 N11 Zn1 121.8(5) . . . . ?
N19 P13 N11 Zn1 -118.5(5) . . . . ?
Zn5 P13 N11 Zn1 -103.9(5) . . . . ?
N18 P13 N11 Zn5 106.3(4) . . . . ?
N12 P13 N11 Zn5 -134.3(3) . . . . ?
N19 P13 N11 Zn5 -14.7(4) . . . . ?
N16 P12 N12 P13 -171.1(5) . . . . ?
N13 P12 N12 P13 -42.9(7) . . . . ?
N17 P12 N12 P13 69.2(6) . . . . ?
N16 P12 N12 Zn3 18.7(5) . . . . ?
N13 P12 N12 Zn3 146.9(4) . . . . ?
N17 P12 N12 Zn3 -100.9(4) . . . . ?
N18 P13 N12 P12 169.8(5) . . . . ?
N19 P13 N12 P12 -64.3(7) . . . . ?
N11 P13 N12 P12 46.3(6) . . . . ?
Zn5 P13 N12 P12 -12.0(8) . . . . ?
N18 P13 N12 Zn3 -22.3(7) . . . . ?
N19 P13 N12 Zn3 103.5(6) . . . . ?
N11 P13 N12 Zn3 -145.8(5) . . . . ?
Zn5 P13 N12 Zn3 155.9(3) . . . . ?
N16 P12 N13 P11 160.7(5) . . . . ?
N12 P12 N13 P11 37.5(7) . . . . ?
N17 P12 N13 P11 -80.1(6) . . . . ?
N16 P12 N13 Zn2 -1.2(9) . . . . ?
N12 P12 N13 Zn2 -124.4(6) . . . . ?
N17 P12 N13 Zn2 118.0(7) . . . . ?
N14 P11 N13 P12 -157.7(6) . . . . ?
N11 P11 N13 P12 -36.3(7) . . . . ?
N15 P11 N13 P12 75.4(7) . . . . ?
Zn2 P11 N13 P12 -167.4(8) . . . . ?
Zn5 P11 N13 P12 26.3(8) . . . . ?
N14 P11 N13 Zn2 9.7(5) . . . . ?
N11 P11 N13 Zn2 131.1(4) . . . . ?
N15 P11 N13 Zn2 -117.1(5) . . . . ?
Zn5 P11 N13 Zn2 -166.27(17) . . . . ?
N11 P11 N14 C140 98.7(9) . . . . ?
N13 P11 N14 C140 -142.0(9) . . . . ?
N15 P11 N14 C140 -18.0(11) . . . . ?
Zn2 P11 N14 C140 -133.8(10) . . . . ?
Zn5 P11 N14 C140 34.6(10) . . . . ?
N11 P11 N14 Zn9 -46.9(7) . . . . ?
N13 P11 N14 Zn9 72.4(6) . . . . ?
N15 P11 N14 Zn9 -163.6(5) . . . . ?
Zn2 P11 N14 Zn9 80.6(5) . . . . ?
Zn5 P11 N14 Zn9 -111.0(5) . . . . ?
N11 P11 N14 Zn2 -127.6(4) . . . . ?
N13 P11 N14 Zn2 -8.3(4) . . . . ?
N15 P11 N14 Zn2 115.8(4) . . . . ?
Zn5 P11 N14 Zn2 168.34(14) . . . . ?
N14 P11 N15 C150 -48.9(10) . . . . ?
N11 P11 N15 C150 -172.4(8) . . . . ?
N13 P11 N15 C150 70.0(9) . . . . ?
Zn2 P11 N15 C150 19.0(10) . . . . ?
Zn5 P11 N15 C150 -159.6(11) . . . . ?
N14 P11 N15 Zn5 110.7(5) . . . . ?
N11 P11 N15 Zn5 -12.7(5) . . . . ?
N13 P11 N15 Zn5 -130.4(4) . . . . ?
Zn2 P11 N15 Zn5 178.58(17) . . . . ?
N14 P11 N15 Zn4 -166.2(4) . . . . ?
N11 P11 N15 Zn4 70.4(5) . . . . ?
N13 P11 N15 Zn4 -47.3(6) . . . . ?
Zn2 P11 N15 Zn4 -98.3(5) . . . . ?
Zn5 P11 N15 Zn4 83.1(5) . . . . ?
N12 P12 N16 C160 -163.8(8) . . . . ?
N13 P12 N16 C160 71.0(9) . . . . ?
N17 P12 N16 C160 -43.7(10) . . . . ?
N12 P12 N16 Zn8 47.9(7) . . . . ?
N13 P12 N16 Zn8 -77.3(7) . . . . ?
N17 P12 N16 Zn8 168.0(6) . . . . ?
N16 P12 N17 C170 -58.4(9) . . . . ?
N12 P12 N17 C170 59.7(8) . . . . ?
N13 P12 N17 C170 177.8(7) . . . . ?
N16 P12 N17 Zn6 78.9(5) . . . . ?
N12 P12 N17 Zn6 -162.9(4) . . . . ?
N13 P12 N17 Zn6 -44.8(5) . . . . ?
N16 P12 N17 Zn4 -174.5(4) . . . . ?
N12 P12 N17 Zn4 -56.3(5) . . . . ?
N13 P12 N17 Zn4 61.8(5) . . . . ?
Zn4 Zn6 N17 C170 -111.2(9) . . . . ?
Zn4 Zn6 N17 P12 114.2(5) . . . . ?
N12 P13 N18 C180 169.4(9) . . . . ?
N19 P13 N18 C180 43.0(11) . . . . ?
N11 P13 N18 C180 -70.6(10) . . . . ?
Zn5 P13 N18 C180 -9.2(10) . . . . ?
N12 P13 N18 Zn7 -31.2(7) . . . . ?
N19 P13 N18 Zn7 -157.7(6) . . . . ?
N11 P13 N18 Zn7 88.8(7) . . . . ?
Zn5 P13 N18 Zn7 150.1(4) . . . . ?
N18 P13 N19 C190 41.0(9) . . . . ?
N12 P13 N19 C190 -81.8(8) . . . . ?
N11 P13 N19 C190 162.7(8) . . . . ?
Zn5 P13 N19 C190 146.2(9) . . . . ?
N18 P13 N19 Zn4 170.6(5) . . . . ?
N12 P13 N19 Zn4 47.8(7) . . . . ?
N11 P13 N19 Zn4 -67.7(5) . . . . ?
Zn5 P13 N19 Zn4 -84.1(5) . . . . ?
N18 P13 N19 Zn5 -105.3(5) . . . . ?
N12 P13 N19 Zn5 131.9(4) . . . . ?
N11 P13 N19 Zn5 16.4(4) . . . . ?
N25 P21 N21 P23 -77.8(6) . . . . ?
N24 P21 N21 P23 156.5(5) . . . . ?
N23 P21 N21 P23 41.5(6) . . . . ?
Zn8 P21 N21 P23 92.5(5) . . . . ?
Zn11 P21 N21 P23 -87.6(5) . . . . ?
N25 P21 N21 Zn7 110.4(5) . . . . ?
N24 P21 N21 Zn7 -15.2(6) . . . . ?
N23 P21 N21 Zn7 -130.3(4) . . . . ?
Zn8 P21 N21 Zn7 -79.3(5) . . . . ?
Zn11 P21 N21 Zn7 100.6(5) . . . . ?
N25 P21 N21 Zn11 9.8(4) . . . . ?
N24 P21 N21 Zn11 -115.9(4) . . . . ?
N23 P21 N21 Zn11 129.1(4) . . . . ?
Zn8 P21 N21 Zn11 -179.9(2) . . . . ?
N28 P23 N21 P21 -166.0(5) . . . . ?
N22 P23 N21 P21 -46.4(6) . . . . ?
N29 P23 N21 P21 72.7(6) . . . . ?
N28 P23 N21 Zn7 5.4(7) . . . . ?
N22 P23 N21 Zn7 124.9(5) . . . . ?
N29 P23 N21 Zn7 -115.9(6) . . . . ?
N28 P23 N21 Zn11 106.6(4) . . . . ?
N22 P23 N21 Zn11 -133.8(3) . . . . ?
N29 P23 N21 Zn11 -14.6(5) . . . . ?
N26 P22 N22 P23 -172.0(6) . . . . ?
N23 P22 N22 P23 -43.7(7) . . . . ?
N27 P22 N22 P23 68.0(7) . . . . ?
Zn9 P22 N22 P23 169.8(8) . . . . ?
N26 P22 N22 Zn9 18.2(6) . . . . ?
N23 P22 N22 Zn9 146.5(4) . . . . ?
N27 P22 N22 Zn9 -101.8(5) . . . . ?
N28 P23 N22 P22 169.6(6) . . . . ?
N29 P23 N22 P22 -63.9(7) . . . . ?
N21 P23 N22 P22 47.2(7) . . . . ?
N28 P23 N22 Zn9 -24.7(8) . . . . ?
N29 P23 N22 Zn9 101.8(7) . . . . ?
N21 P23 N22 Zn9 -147.1(6) . . . . ?
N26 P22 N23 P21 158.9(5) . . . . ?
N22 P22 N23 P21 36.6(7) . . . . ?
N27 P22 N23 P21 -80.4(6) . . . . ?
Zn9 P22 N23 P21 76.0(7) . . . . ?
N26 P22 N23 Zn8 4.4(9) . . . . ?
N22 P22 N23 Zn8 -117.9(7) . . . . ?
N27 P22 N23 Zn8 125.2(7) . . . . ?
Zn9 P22 N23 Zn8 -78.5(9) . . . . ?
N25 P21 N23 P22 77.9(6) . . . . ?
N24 P21 N23 P22 -156.2(5) . . . . ?
N21 P21 N23 P22 -35.3(7) . . . . ?
Zn8 P21 N23 P22 -163.7(7) . . . . ?
Zn11 P21 N23 P22 30.1(7) . . . . ?
N25 P21 N23 Zn8 -118.4(4) . . . . ?
N24 P21 N23 Zn8 7.5(4) . . . . ?
N21 P21 N23 Zn8 128.4(4) . . . . ?
Zn11 P21 N23 Zn8 -166.20(16) . . . . ?
N25 P21 N24 C240 -11.2(10) . . . . ?
N21 P21 N24 C240 105.8(8) . . . . ?
N23 P21 N24 C240 -133.8(8) . . . . ?
Zn8 P21 N24 C240 -127.2(9) . . . . ?
Zn11 P21 N24 C240 40.8(9) . . . . ?
N25 P21 N24 Zn3 -156.9(6) . . . . ?
N21 P21 N24 Zn3 -39.9(7) . . . . ?
N23 P21 N24 Zn3 80.5(6) . . . . ?
Zn8 P21 N24 Zn3 87.1(5) . . . . ?
Zn11 P21 N24 Zn3 -104.9(5) . . . . ?
N25 P21 N24 Zn8 116.0(5) . . . . ?
N21 P21 N24 Zn8 -127.0(4) . . . . ?
N23 P21 N24 Zn8 -6.6(4) . . . . ?
Zn11 P21 N24 Zn8 167.97(14) . . . . ?
N24 P21 N25 C250 -48.5(11) . . . . ?
N21 P21 N25 C250 -171.3(9) . . . . ?
N23 P21 N25 C250 69.3(10) . . . . ?
Zn8 P21 N25 C250 17.4(11) . . . . ?
Zn11 P21 N25 C250 -159.7(12) . . . . ?
N24 P21 N25 Zn11 111.1(5) . . . . ?
N21 P21 N25 Zn11 -11.7(5) . . . . ?
N23 P21 N25 Zn11 -131.0(4) . . . . ?
Zn8 P21 N25 Zn11 177.03(16) . . . . ?
N24 P21 N25 Zn10 -167.7(4) . . . . ?
N21 P21 N25 Zn10 69.5(6) . . . . ?
N23 P21 N25 Zn10 -49.8(6) . . . . ?
Zn8 P21 N25 Zn10 -101.8(4) . . . . ?
Zn11 P21 N25 Zn10 81.2(4) . . . . ?
N22 P22 N26 C260 -158.0(9) . . . . ?
N23 P22 N26 C260 76.0(11) . . . . ?
N27 P22 N26 C260 -39.1(11) . . . . ?
Zn9 P22 N26 C260 -144.4(11) . . . . ?
N22 P22 N26 Zn2 53.9(7) . . . . ?
N23 P22 N26 Zn2 -72.2(7) . . . . ?
N27 P22 N26 Zn2 172.8(6) . . . . ?
Zn9 P22 N26 Zn2 67.5(5) . . . . ?
N26 P22 N27 C270 -55.1(10) . . . . ?
N22 P22 N27 C270 61.3(10) . . . . ?
N23 P22 N27 C270 -179.5(9) . . . . ?
Zn9 P22 N27 C270 15.3(10) . . . . ?
N26 P22 N27 Zn12 78.1(6) . . . . ?
N22 P22 N27 Zn12 -165.5(5) . . . . ?
N23 P22 N27 Zn12 -46.3(7) . . . . ?
Zn9 P22 N27 Zn12 148.6(4) . . . . ?
N26 P22 N27 Zn10 -173.1(4) . . . . ?
N22 P22 N27 Zn10 -56.7(6) . . . . ?
N23 P22 N27 Zn10 62.5(5) . . . . ?
Zn9 P22 N27 Zn10 -102.7(4) . . . . ?
N22 P23 N28 C280 167.5(9) . . . . ?
N29 P23 N28 C280 41.0(11) . . . . ?
N21 P23 N28 C280 -72.9(10) . . . . ?
N22 P23 N28 Zn1 -25.5(8) . . . . ?
N29 P23 N28 Zn1 -152.0(6) . . . . ?
N21 P23 N28 Zn1 94.0(7) . . . . ?
N28 P23 N29 C290 43.3(12) . . . . ?
N22 P23 N29 C290 -80.4(11) . . . . ?
N21 P23 N29 C290 164.1(10) . . . . ?
N28 P23 N29 Zn10 172.4(5) . . . . ?
N22 P23 N29 Zn10 48.7(6) . . . . ?
N21 P23 N29 Zn10 -66.7(6) . . . . ?
N28 P23 N29 Zn11 -103.8(5) . . . . ?
N22 P23 N29 Zn11 132.5(4) . . . . ?
N21 P23 N29 Zn11 17.0(5) . . . . ?
